data_7215225
loop_
_publ_author_name
'Timokhin, I.'
'White, A. J. P.'
'Lickiss, P. D.'
'Pettinari, C.'
'Davies, R. P.'

_publ_section_title
;
 Microporous metal--organic frameworks built from rigid tetrahedral
 tetrakis(4-tetrazolylphenyl)silane connectors
;
_journal_name_full CrystEngComm
_journal_paper_doi 10.1039/c4ce00486h
_journal_year 2014
_chemical_formula_moiety 'C68 H61 Cl Mn4 N36 O4 Si2, 20(C3 H7 N O)'
_chemical_formula_sum 'C128 H201 Cl Mn4 N56 O24 Si2'
_chemical_formula_weight 3219.84
_chemical_name_systematic
; 
 ? 
;
_space_group_IT_number 136
_symmetry_cell_setting tetragonal
_symmetry_space_group_name_Hall '-P 4n 2n'
_symmetry_space_group_name_H-M 'P 42/m n m'
_atom_sites_solution_hydrogens geom
_atom_sites_solution_primary direct
_atom_sites_solution_secondary difmap
_audit_creation_method SHELXL-97
_cell_angle_alpha 90.00
_cell_angle_beta 90.00
_cell_angle_gamma 90.00
_cell_formula_units_Z 2
_cell_length_a 18.8266(5)
_cell_length_b 18.8266(5)
_cell_length_c 25.4638(17)
_cell_measurement_reflns_used 3726
_cell_measurement_temperature 173
_cell_measurement_theta_max 72.2041
_cell_measurement_theta_min 2.3449
_cell_volume 9025.4(7)
_computing_cell_refinement 'CrysAlis RED, Oxford Diffraction Ltd'
_computing_data_collection 'CrysAlis CCD, Oxford Diffraction Ltd'
_computing_data_reduction 'CrysAlis RED, Oxford Diffraction Ltd'
_computing_molecular_graphics 'Bruker SHELXTL'
_computing_publication_material 'Bruker SHELXTL'
_computing_structure_refinement 'SHELXL-97 (Sheldrick, 1997)'
_computing_structure_solution 'SHELXS-97 (Sheldrick, 1990)'
_diffrn_ambient_temperature 173
_diffrn_detector_area_resol_mean 8.2556
_diffrn_measured_fraction_theta_full 0.981
_diffrn_measured_fraction_theta_max 0.977
_diffrn_measurement_device_type 'OD Xcalibur PX Ultra'
_diffrn_measurement_method 'omega scans'
_diffrn_radiation_monochromator graphite
_diffrn_radiation_source 'Enhance Ultra (Cu) X-ray Source'
_diffrn_radiation_type CuK\a
_diffrn_radiation_wavelength 1.54184
_diffrn_reflns_av_R_equivalents 0.0845
_diffrn_reflns_av_sigmaI/netI 0.0506
_diffrn_reflns_limit_h_max 17
_diffrn_reflns_limit_h_min -22
_diffrn_reflns_limit_k_max 22
_diffrn_reflns_limit_k_min -20
_diffrn_reflns_limit_l_max 31
_diffrn_reflns_limit_l_min -21
_diffrn_reflns_number 16838
_diffrn_reflns_theta_full 72.00
_diffrn_reflns_theta_max 72.35
_diffrn_reflns_theta_min 2.92
_diffrn_standards_number 0
_exptl_absorpt_coefficient_mu 3.085
_exptl_absorpt_correction_T_max 0.742
_exptl_absorpt_correction_T_min 0.584
_exptl_absorpt_correction_type analytical
_exptl_absorpt_process_details
; 
CrysAlisPro, Agilent Technologies, 
Version 1.171.35.15 (release 03-08-2011 CrysAlis171 .NET) 
(compiled Aug  3 2011,13:03:54) 
Analytical numeric absorption correction using a multifaceted crystal 
model based on expressions derived by R.C. Clark & J.S. Reid. 
(Clark, R. C. & Reid, J. S. (1995). Acta Cryst. A51, 887-897) 
;
_exptl_crystal_colour 'Pale yellow'
_exptl_crystal_density_diffrn 1.185
_exptl_crystal_density_method 'not measured'
_exptl_crystal_description cubes
_exptl_crystal_F_000 3396
_exptl_crystal_size_max 0.32
_exptl_crystal_size_mid 0.25
_exptl_crystal_size_min 0.17
_platon_squeeze_details
;
 Due to the severe disorder across symmetry, only the oxygen atoms of the
 coordinated solvent molecules could be reliably located. From the looks
 of the electron density maps, combined with the solvent list given by the
 chemist, the most likely solvent is dmf (C3H7NO).
 So, at the time of running SQUEEZE, the asu contents were low by
 0.5(C3H7N). However, SQUEEZE does not remove electron denisty that is
 within bonding distance of defined atoms, so the contribution of the
 carbonyl carbon would not be removed, meaning that 0.5(C2H7N) = 13 e/asu
 of that removed by SQUEEZE would be due to the coordinated solvent.
 
 SQUEEZE suggested 1830 e/cell = 114.4 e/asu.
 As detailed above, the disorder of the coordinated solvent accounts for
 13 e/asu of this, leaving 101.4 e/asu for the included solvent.
 The included solvent is presumed to be dmf (C3H7NO) = 40e.
 2.5dmf = 100e so this was used as the solvent present.
 2.5dmf per asu = 20dmf per Mn4 unit.
 
 So, atom list low by 0.125(H) + 0.5(C3H7N) 2.5(C3H7NO)
 = H0.125+(C1.5 H3.5 N0.5)+(C7.5 H17.5 N2.5 O2.5)
 = C9 H21.125 N3 O2.5, and UNIT low by C144 H338 N48 O40,
 i.e. C112 H64 N64 O8 Cl2 Mn8 Si4
;
_refine_diff_density_max 0.625
_refine_diff_density_min -0.563
_refine_diff_density_rms 0.054
_refine_ls_extinction_method none
_refine_ls_goodness_of_fit_ref 1.029
_refine_ls_hydrogen_treatment constr
_refine_ls_matrix_type full
_refine_ls_number_parameters 121
_refine_ls_number_reflns 4666
_refine_ls_number_restraints 0
_refine_ls_restrained_S_all 1.029
_refine_ls_R_factor_all 0.1311
_refine_ls_R_factor_gt 0.0841
_refine_ls_shift/su_max 0.000
_refine_ls_shift/su_mean 0.000
_refine_ls_structure_factor_coef Fsqd
_refine_ls_weighting_details 'calc w=1/[\s^2^(Fo^2^)+(0.1563P)^2^+0.0000P] where P=(Fo^2^+2Fc^2^)/3'
_refine_ls_weighting_scheme calc
_refine_ls_wR_factor_gt 0.2599
_refine_ls_wR_factor_ref 0.2943
_reflns_number_gt 2075
_reflns_number_total 4666
_reflns_threshold_expression >2sigma(I)
_cod_data_source_file c4ce00486h2.cif
_cod_data_source_block IMP-16Mn
_cod_depositor_comments
;
The following automatic conversions were performed:

'_symmetry_cell_setting' value 'Tetragonal' changed to 'tetragonal'
according to
/usr/data/users/saulius/crontab/automatic-downloads/rss-feeds/RSC/lib/dictionaries/cif_core.dic
dictionary named 'cif_core.dic' version 2.4.2 from 2011-04-26.

Automatic conversion script
Id: cif_fix_values 2281 2013-09-26 08:29:07Z andrius 
;
_cod_original_cell_volume 9025.4(8)
_cod_original_sg_symbol_H-M P4(2)/mnm
_cod_database_code 7215225

loop_
_symmetry_equiv_pos_as_xyz
'x, y, z'
'-x, -y, z'
'-y+1/2, x+1/2, z+1/2'
'y+1/2, -x+1/2, z+1/2'
'-x+1/2, y+1/2, -z+1/2'
'x+1/2, -y+1/2, -z+1/2'
'y, x, -z'
'-y, -x, -z'
'-x, -y, -z'
'x, y, -z'
'y-1/2, -x-1/2, -z-1/2'
'-y-1/2, x-1/2, -z-1/2'
'x-1/2, -y-1/2, z-1/2'
'-x-1/2, y-1/2, z-1/2'
'-y, -x, z'
'y, x, z'

loop_
_atom_site_label
_atom_site_type_symbol
_atom_site_fract_x
_atom_site_fract_y
_atom_site_fract_z
_atom_site_U_iso_or_equiv
_atom_site_adp_type
_atom_site_occupancy
_atom_site_symmetry_multiplicity
_atom_site_calc_flag
_atom_site_refinement_flags
Mn1 Mn 0.60140(5) 0.39860(5) 0.5000 0.0875(5) Uani 1 4 d S
Mn2 Mn 0.5000 0.5000 0.60784(7) 0.0896(5) Uani 1 4 d S
Cl1 Cl 0.5000 0.5000 0.5000 0.0855(8) Uani 1 8 d S
Si1 Si 0.5000 0.0000 0.7500 0.0886(7) Uani 1 4 d S
N1 N 0.5394(2) 0.34870(19) 0.56325(16) 0.0899(11) Uani 1 1 d .
N2 N 0.50375(19) 0.3828(2) 0.60060(17) 0.0924(11) Uani 1 1 d .
N3 N 0.4829(2) 0.3356(2) 0.63761(17) 0.0945(11) Uani 1 1 d .
C4 C 0.5075(2) 0.2734(2) 0.6189(2) 0.0895(13) Uani 1 1 d .
N5 N 0.5421(2) 0.2796(2) 0.57498(18) 0.0953(11) Uani 1 1 d .
C6 C 0.5009(2) 0.2072(2) 0.6495(2) 0.0911(13) Uani 1 1 d .
C7 C 0.4620(3) 0.2041(3) 0.6953(2) 0.1153(18) Uani 1 1 d .
H7A H 0.4370 0.2448 0.7073 0.138 Uiso 1 1 calc R
C8 C 0.4596(3) 0.1411(3) 0.7237(2) 0.1171(18) Uani 1 1 d .
H8A H 0.4317 0.1391 0.7548 0.140 Uiso 1 1 calc R
C9 C 0.4969(2) 0.0810(2) 0.7081(2) 0.0886(12) Uani 1 1 d .
C10 C 0.5349(3) 0.0858(3) 0.6617(2) 0.1085(16) Uani 1 1 d .
H10A H 0.5595 0.0450 0.6495 0.130 Uiso 1 1 calc R
C11 C 0.5384(3) 0.1477(2) 0.6326(2) 0.1102(17) Uani 1 1 d .
H11A H 0.5661 0.1496 0.6014 0.132 Uiso 1 1 calc R
O20 O 0.6811(3) 0.3189(3) 0.5000 0.126(2) Uani 1 4 d S
O30 O 0.5000 0.5000 0.6925(3) 0.129(3) Uani 1 4 d S

loop_
_atom_site_aniso_label
_atom_site_aniso_U_11
_atom_site_aniso_U_22
_atom_site_aniso_U_33
_atom_site_aniso_U_23
_atom_site_aniso_U_13
_atom_site_aniso_U_12
Mn1 0.0828(6) 0.0828(6) 0.0970(11) 0.000 0.000 0.0063(7)
Mn2 0.0795(6) 0.0795(6) 0.1097(12) 0.000 0.000 0.0103(6)
Cl1 0.0786(10) 0.0786(10) 0.099(2) 0.000 0.000 0.0110(13)
Si1 0.0813(9) 0.0813(9) 0.1033(19) 0.000 0.000 0.000
N1 0.098(3) 0.077(2) 0.094(3) 0.009(2) -0.009(2) 0.005(2)
N2 0.085(2) 0.082(2) 0.111(3) 0.005(2) 0.007(2) 0.0071(18)
N3 0.096(2) 0.081(2) 0.107(3) 0.004(2) 0.005(2) 0.0072(19)
C4 0.080(3) 0.075(3) 0.113(4) 0.006(3) 0.000(3) 0.005(2)
N5 0.096(3) 0.089(3) 0.100(3) 0.008(2) 0.006(2) 0.005(2)
C6 0.087(3) 0.080(3) 0.106(4) 0.003(3) 0.000(3) -0.005(2)
C7 0.129(4) 0.085(3) 0.132(5) 0.020(3) 0.040(4) 0.017(3)
C8 0.129(4) 0.102(3) 0.120(4) 0.006(3) 0.041(4) 0.027(3)
C9 0.083(3) 0.079(3) 0.103(3) 0.004(2) 0.002(3) 0.002(2)
C10 0.119(4) 0.085(3) 0.121(4) 0.011(3) 0.020(4) 0.016(3)
C11 0.141(4) 0.084(3) 0.105(4) 0.004(3) 0.030(3) 0.020(3)
O20 0.110(3) 0.110(3) 0.157(7) 0.000 0.000 0.011(4)
O30 0.128(4) 0.128(4) 0.130(6) 0.000 0.000 0.024(4)

loop_
_atom_type_symbol
_atom_type_description
_atom_type_scat_dispersion_real
_atom_type_scat_dispersion_imag
_atom_type_scat_source
C C 0.0181 0.0091 'International Tables Vol C Tables 4.2.6.8 and 6.1.1.4'
H H 0.0000 0.0000 'International Tables Vol C Tables 4.2.6.8 and 6.1.1.4'
N N 0.0311 0.0180 'International Tables Vol C Tables 4.2.6.8 and 6.1.1.4'
O O 0.0492 0.0322 'International Tables Vol C Tables 4.2.6.8 and 6.1.1.4'
Cl Cl 0.3639 0.7018 'International Tables Vol C Tables 4.2.6.8 and 6.1.1.4'
Mn Mn -0.5299 2.8052 'International Tables Vol C Tables 4.2.6.8 and 6.1.1.4'
Si Si 0.2541 0.3302 'International Tables Vol C Tables 4.2.6.8 and 6.1.1.4'

loop_
_geom_angle_atom_site_label_1
_geom_angle_atom_site_label_2
_geom_angle_atom_site_label_3
_geom_angle
_geom_angle_site_symmetry_1
_geom_angle_site_symmetry_3
O20 Mn1 N1 94.19(10) . 15_665
O20 Mn1 N1 94.19(10) . 10_556
N1 Mn1 N1 171.6(2) 15_665 10_556
O20 Mn1 N1 94.19(10) . 8_666
N1 Mn1 N1 94.2(2) 15_665 8_666
N1 Mn1 N1 85.2(2) 10_556 8_666
O20 Mn1 N1 94.19(10) . .
N1 Mn1 N1 85.2(2) 15_665 .
N1 Mn1 N1 94.2(2) 10_556 .
N1 Mn1 N1 171.6(2) 8_666 .
O20 Mn1 Cl1 180.00(7) . .
N1 Mn1 Cl1 85.81(10) 15_665 .
N1 Mn1 Cl1 85.81(10) 10_556 .
N1 Mn1 Cl1 85.81(10) 8_666 .
N1 Mn1 Cl1 85.81(10) . .
O30 Mn2 N2 94.77(12) . .
O30 Mn2 N2 94.77(12) . 16
N2 Mn2 N2 93.25(19) . 16
O30 Mn2 N2 94.77(12) . 15_665
N2 Mn2 N2 85.96(19) . 15_665
N2 Mn2 N2 170.5(2) 16 15_665
O30 Mn2 N2 94.77(12) . 2_665
N2 Mn2 N2 170.5(2) . 2_665
N2 Mn2 N2 85.96(19) 16 2_665
N2 Mn2 N2 93.25(19) 15_665 2_665
O30 Mn2 Cl1 180.000(1) . .
N2 Mn2 Cl1 85.23(12) . .
N2 Mn2 Cl1 85.23(12) 16 .
N2 Mn2 Cl1 85.23(12) 15_665 .
N2 Mn2 Cl1 85.23(12) 2_665 .
Mn1 Cl1 Mn1 180.0 . 9_666
Mn1 Cl1 Mn2 90.0 . 9_666
Mn1 Cl1 Mn2 90.0 9_666 9_666
Mn1 Cl1 Mn2 90.0 . .
Mn1 Cl1 Mn2 90.0 9_666 .
Mn2 Cl1 Mn2 180.0 9_666 .
C9 Si1 C9 109.19(15) . 11_667
C9 Si1 C9 110.0(3) . 2_655
C9 Si1 C9 109.19(15) 11_667 2_655
C9 Si1 C9 109.19(15) . 12_657
C9 Si1 C9 110.0(3) 11_667 12_657
C9 Si1 C9 109.19(15) 2_655 12_657
N2 N1 N5 109.2(4) . .
N2 N1 Mn1 125.8(3) . .
N5 N1 Mn1 124.1(3) . .
N1 N2 N3 109.1(4) . .
N1 N2 Mn2 123.8(3) . .
N3 N2 Mn2 125.9(3) . .
C4 N3 N2 103.0(4) . .
N5 C4 N3 113.5(4) . .
N5 C4 C6 124.8(4) . .
N3 C4 C6 121.3(5) . .
C4 N5 N1 105.1(4) . .
C7 C6 C11 119.8(5) . .
C7 C6 C4 121.8(4) . .
C11 C6 C4 118.3(5) . .
C6 C7 C8 119.6(5) . .
C7 C8 C9 121.9(5) . .
C10 C9 C8 116.9(5) . .
C10 C9 Si1 121.8(3) . .
C8 C9 Si1 121.2(4) . .
C9 C10 C11 122.5(5) . .
C10 C11 C6 119.2(5) . .

loop_
_geom_bond_atom_site_label_1
_geom_bond_atom_site_label_2
_geom_bond_distance
_geom_bond_site_symmetry_2
Mn1 O20 2.123(7) .
Mn1 N1 2.199(4) 15_665
Mn1 N1 2.199(4) 10_556
Mn1 N1 2.199(4) 8_666
Mn1 N1 2.199(4) .
Mn1 Cl1 2.6998(14) .
Mn2 O30 2.157(9) .
Mn2 N2 2.214(4) .
Mn2 N2 2.214(4) 16
Mn2 N2 2.214(4) 15_665
Mn2 N2 2.214(4) 2_665
Mn2 Cl1 2.7459(17) .
Cl1 Mn1 2.6998(14) 9_666
Cl1 Mn2 2.7459(17) 9_666
Si1 C9 1.862(5) .
Si1 C9 1.862(5) 11_667
Si1 C9 1.862(5) 2_655
Si1 C9 1.862(5) 12_657
N1 N2 1.330(5) .
N1 N5 1.336(5) .
N2 N3 1.354(5) .
N3 C4 1.345(6) .
C4 N5 1.300(6) .
C4 C6 1.475(6) .
C6 C7 1.378(7) .
C6 C11 1.393(6) .
C7 C8 1.390(7) .
C8 C9 1.391(6) .
C9 C10 1.383(7) .
C10 C11 1.383(7) .

loop_
_platon_squeeze_void_nr
_platon_squeeze_void_average_x
_platon_squeeze_void_average_y
_platon_squeeze_void_average_z
_platon_squeeze_void_volume
_platon_squeeze_void_count_electrons
_platon_squeeze_void_content
1 -0.009 -0.002 0.325 6569 1830 ' '
